data_7156954
loop_
_publ_author_name
'Isoda, Kyosuke'
'Matsuzaka, Mitsuru'
'Sugaya, Tomoaki'
'Yasuda, Takeshi'
'Tadokoro, Makoto'

_publ_section_title
;
 Synthesis and electrochromic behavior of a multi-electron redox-active
 N-heteroheptacenequinone.
;
_journal_issue 34
_journal_name_full 'Organic &amp; biomolecular chemistry'
_journal_page_first 7884
_journal_page_last 7890
_journal_paper_doi 10.1039/c9ob01323g
_journal_volume 17
_journal_year 2019
_chemical_formula_sum 'C48 H62 N8 O7 S'
_chemical_formula_weight 895.11
_space_group_crystal_system triclinic
_space_group_IT_number 2
_space_group_name_Hall '-P 1'
_space_group_name_H-M_alt 'P -1'
_symmetry_space_group_name_Hall '-P 1'
_symmetry_space_group_name_H-M 'P -1'
_atom_sites_solution_hydrogens geom
_audit_creation_method SHELXL-2014
_audit_update_record
;
2018-10-03 deposited with the CCDC.    2019-07-02 downloaded from the CCDC.
;
_cell_angle_alpha 87.116(15)
_cell_angle_beta 82.877(16)
_cell_angle_gamma 77.657(15)
_cell_formula_units_Z 2
_cell_length_a 8.996(9)
_cell_length_b 13.612(14)
_cell_length_c 20.05(2)
_cell_measurement_reflns_used 1115
_cell_measurement_temperature 173(2)
_cell_measurement_theta_max 24.48
_cell_measurement_theta_min 2.44
_cell_volume 2379(4)
_computing_cell_refinement 'Bruker SAINT'
_computing_data_collection 'Bruker APEX2'
_computing_data_reduction 'Bruker SAINT'
_computing_molecular_graphics 'Bruker SHELXTL'
_computing_publication_material 'Bruker SHELXTL'
_computing_structure_refinement 'SHELXL-2014 (Sheldrick, 2014)'
_computing_structure_solution 'SHELXS-97 (Sheldrick 2008)'
_diffrn_ambient_temperature 173(2)
_diffrn_detector_area_resol_mean 8.333
_diffrn_measured_fraction_theta_full 0.951
_diffrn_measured_fraction_theta_max 0.976
_diffrn_measurement_device_type 'Bruker APEXII CCD area detector'
_diffrn_measurement_method 'phi and omega scans'
_diffrn_radiation_monochromator 'Bruker Helios multilayer confocal mirror'
_diffrn_radiation_source 'Bruker TXS fine-focus rotating anode'
_diffrn_radiation_type MoK\a
_diffrn_radiation_wavelength 0.71073
_diffrn_reflns_av_R_equivalents 0.1277
_diffrn_reflns_av_unetI/netI 0.1994
_diffrn_reflns_Laue_measured_fraction_full 0.951
_diffrn_reflns_Laue_measured_fraction_max 0.976
_diffrn_reflns_limit_h_max 10
_diffrn_reflns_limit_h_min -6
_diffrn_reflns_limit_k_max 16
_diffrn_reflns_limit_k_min -16
_diffrn_reflns_limit_l_max 23
_diffrn_reflns_limit_l_min -23
_diffrn_reflns_number 11147
_diffrn_reflns_point_group_measured_fraction_full 0.951
_diffrn_reflns_point_group_measured_fraction_max 0.976
_diffrn_reflns_theta_full 25.242
_diffrn_reflns_theta_max 25.027
_diffrn_reflns_theta_min 1.864
_exptl_absorpt_coefficient_mu 0.127
_exptl_absorpt_correction_T_max 1.00
_exptl_absorpt_correction_T_min 0.97
_exptl_absorpt_correction_type empirical
_exptl_absorpt_process_details
;
'SADABS V2014/2 (Bruker AXS Inc.)'
;
_exptl_crystal_colour red
_exptl_crystal_density_diffrn 1.250
_exptl_crystal_description plate
_exptl_crystal_F_000 956
_exptl_crystal_size_max 0.200
_exptl_crystal_size_mid 0.080
_exptl_crystal_size_min 0.020
_refine_diff_density_max 0.406
_refine_diff_density_min -0.407
_refine_diff_density_rms 0.082
_refine_ls_extinction_method none
_refine_ls_goodness_of_fit_ref 0.853
_refine_ls_hydrogen_treatment constr
_refine_ls_matrix_type full
_refine_ls_number_parameters 612
_refine_ls_number_reflns 8199
_refine_ls_number_restraints 88
_refine_ls_restrained_S_all 0.849
_refine_ls_R_factor_all 0.2268
_refine_ls_R_factor_gt 0.0892
_refine_ls_shift/su_max 0.000
_refine_ls_shift/su_mean 0.000
_refine_ls_structure_factor_coef Fsqd
_refine_ls_weighting_details 'w=1/[\s^2^(Fo^2^)+(0.1308P)^2^] where P=(Fo^2^+2Fc^2^)/3'
_refine_ls_weighting_scheme calc
_refine_ls_wR_factor_gt 0.2121
_refine_ls_wR_factor_ref 0.2828
_reflns_Friedel_coverage 0.000
_reflns_number_gt 2714
_reflns_number_total 8199
_reflns_threshold_expression 'I > 2\s(I)'
_cod_data_source_file c9ob01323g2.cif
_cod_data_source_block 20131004Matsuzaka2_200
_cod_depositor_comments 'Adding full bibliography for 7156954.cif.'
_cod_database_code 7156954
_shelx_space_group_comment
; 
The symmetry employed for this shelxl refinement is uniquely defined 
by the following loop, which should always be used as a source of 
symmetry information in preference to the above space-group names. 
They are only intended as comments. 
;
_shelx_estimated_absorpt_t_min 0.975
_shelx_estimated_absorpt_t_max 0.997
_shelxl_version_number 2014-3

loop_
_space_group_symop_operation_xyz
'x, y, z'
'-x, -y, -z'

loop_
_atom_site_label
_atom_site_type_symbol
_atom_site_fract_x
_atom_site_fract_y
_atom_site_fract_z
_atom_site_U_iso_or_equiv
_atom_site_adp_type
_atom_site_occupancy
_atom_site_site_symmetry_order
_atom_site_calc_flag
_atom_site_refinement_flags_posn
_atom_site_refinement_flags_adp
_atom_site_refinement_flags_occupancy
_atom_site_disorder_assembly
_atom_site_disorder_group
C1 C 0.6622(7) 0.7493(4) 0.7697(3) 0.0423(16) Uani 1 1 d . . . . .
H1 H 0.7618 0.7234 0.7822 0.051 Uiso 1 1 calc R U . . .
C2 C 0.5872(6) 0.8406(4) 0.7896(3) 0.0375(15) Uani 1 1 d . . . . .
C3 C 0.4303(6) 0.8814(4) 0.7736(3) 0.0333(14) Uani 1 1 d . . . . .
C4 C 0.3634(7) 0.8268(4) 0.7369(3) 0.0407(15) Uani 1 1 d . . . . .
H4 H 0.2612 0.8525 0.7275 0.049 Uiso 1 1 calc R U . . .
C5 C 0.4415(6) 0.7322(4) 0.7122(3) 0.0351(14) Uani 1 1 d . . . . .
C6 C 0.4587(6) 0.5937(4) 0.6510(3) 0.0323(14) Uani 1 1 d . . . . .
C7 C 0.4751(6) 0.4578(4) 0.5869(3) 0.0320(14) Uani 1 1 d . . . . .
C8 C 0.4097(7) 0.4075(4) 0.5363(3) 0.0357(15) Uani 1 1 d . . . . .
C9 C 0.4910(6) 0.3066(4) 0.5138(3) 0.0321(14) Uani 1 1 d . . . . .
C10 C 0.5033(6) 0.1681(4) 0.4533(3) 0.0323(14) Uani 1 1 d . . . . .
C11 C 0.5105(6) 0.0279(4) 0.3951(3) 0.0323(14) Uani 1 1 d . . . . .
C12 C 0.4483(6) -0.0290(4) 0.3521(3) 0.0377(15) Uani 1 1 d . . . . .
H12 H 0.3587 0.0016 0.3322 0.045 Uiso 1 1 calc R U . . .
C13 C 0.5147(6) -0.1253(4) 0.3393(3) 0.0340(14) Uani 1 1 d . . . . .
C14 C 0.6590(6) -0.1729(4) 0.3649(3) 0.0349(14) Uani 1 1 d . . . . .
C15 C 0.7241(6) -0.1208(4) 0.4046(3) 0.0393(15) Uani 1 1 d . . . . .
H15 H 0.8178 -0.1516 0.4212 0.047 Uiso 1 1 calc R U . . .
C16 C 0.6528(6) -0.0203(4) 0.4213(3) 0.0333(14) Uani 1 1 d . . . . .
C17 C 0.6432(6) 0.1212(4) 0.4782(3) 0.0346(14) Uani 1 1 d . . . . .
C18 C 0.6341(6) 0.2602(4) 0.5376(3) 0.0334(14) Uani 1 1 d . . . . .
C19 C 0.7050(7) 0.3130(4) 0.5847(3) 0.0417(16) Uani 1 1 d . . . . .
C20 C 0.6200(6) 0.4134(4) 0.6089(3) 0.0347(14) Uani 1 1 d . . . . .
C21 C 0.6068(7) 0.5514(4) 0.6701(3) 0.0387(15) Uani 1 1 d . . . . .
C22 C 0.5962(7) 0.6900(4) 0.7302(3) 0.0390(15) Uani 1 1 d . . . . .
C23 C 0.7879(6) 0.8697(4) 0.8472(3) 0.0416(16) Uani 1 1 d . . . . .
H23A H 0.8651 0.8467 0.8085 0.050 Uiso 1 1 calc R U . . .
H23B H 0.7861 0.8129 0.8799 0.050 Uiso 1 1 calc R U . . .
C24 C 0.8260(7) 0.9579(4) 0.8799(3) 0.0441(16) Uani 1 1 d . . . . .
H24A H 0.8408 1.0096 0.8446 0.053 Uiso 1 1 calc R U . . .
H24B H 0.9246 0.9346 0.8987 0.053 Uiso 1 1 calc R U . . .
C25 C 0.7072(7) 1.0071(4) 0.9355(3) 0.0430(16) Uani 1 1 d . . . . .
H25A H 0.6118 1.0381 0.9160 0.052 Uiso 1 1 calc R U . . .
H25B H 0.6836 0.9547 0.9687 0.052 Uiso 1 1 calc R U . . .
C26 C 0.7592(7) 1.0870(4) 0.9713(3) 0.0481(17) Uani 1 1 d . . . . .
H26A H 0.7902 1.1366 0.9376 0.058 Uiso 1 1 calc R U . . .
H26B H 0.8504 1.0549 0.9935 0.058 Uiso 1 1 calc R U . . .
C27 C 0.6372(7) 1.1422(5) 1.0239(3) 0.0555(19) Uani 1 1 d . . . . .
H27A H 0.5468 1.1758 1.0016 0.067 Uiso 1 1 calc R U . . .
H27B H 0.6045 1.0926 1.0572 0.067 Uiso 1 1 calc R U . . .
C28 C 0.6921(8) 1.2200(5) 1.0602(3) 0.069(2) Uani 1 1 d . . . . .
H28A H 0.7789 1.1869 1.0840 0.103 Uiso 1 1 calc R U . . .
H28B H 0.6086 1.2538 1.0927 0.103 Uiso 1 1 calc R U . . .
H28C H 0.7243 1.2696 1.0276 0.103 Uiso 1 1 calc R U . . .
C29 C 0.2153(6) 1.0183(4) 0.7830(3) 0.0440(16) Uani 1 1 d . . . . .
H29A H 0.1409 0.9799 0.8058 0.053 Uiso 1 1 calc R U . . .
H29B H 0.2098 1.0190 0.7340 0.053 Uiso 1 1 calc R U . . .
C30 C 0.1797(7) 1.1228(4) 0.8078(3) 0.0478(17) Uani 1 1 d . . . . .
H30A H 0.0773 1.1567 0.7959 0.057 Uiso 1 1 calc R U . . .
H30B H 0.2552 1.1595 0.7839 0.057 Uiso 1 1 calc R U . . .
C31 C 0.1808(8) 1.1315(4) 0.8824(3) 0.0578(19) Uani 1 1 d . . . . .
H31A H 0.2843 1.1010 0.8945 0.069 Uiso 1 1 calc R U . . .
H31B H 0.1079 1.0934 0.9068 0.069 Uiso 1 1 calc R U . . .
C32 C 0.1370(9) 1.2409(5) 0.9044(3) 0.068(2) Uani 1 1 d . . . . .
H32A H 0.2017 1.2798 0.8751 0.082 Uiso 1 1 calc R U . . .
H32B H 0.0295 1.2680 0.8961 0.082 Uiso 1 1 calc R U . . .
C33 C 0.1504(10) 1.2591(5) 0.9729(4) 0.085(3) Uani 1 1 d . . . . .
H33A H 0.2573 1.2311 0.9818 0.101 Uiso 1 1 calc R U . . .
H33B H 0.0834 1.2221 1.0025 0.101 Uiso 1 1 calc R U . . .
C34 C 0.1094(10) 1.3687(5) 0.9918(4) 0.092(3) Uani 1 1 d . . . . .
H34A H 0.1749 1.4063 0.9629 0.137 Uiso 1 1 calc R U . . .
H34B H 0.1249 1.3743 1.0389 0.137 Uiso 1 1 calc R U . . .
H34C H 0.0018 1.3964 0.9859 0.137 Uiso 1 1 calc R U . . .
C35 C 0.3306(7) -0.1446(4) 0.2676(3) 0.0521(18) Uani 1 1 d . . . . .
H35A H 0.3520 -0.0891 0.2366 0.062 Uiso 1 1 calc R U . . .
H35B H 0.2421 -0.1176 0.3008 0.062 Uiso 1 1 calc R U . . .
C36 C 0.2961(8) -0.2273(5) 0.2291(4) 0.061(2) Uani 1 1 d . . . . .
H36A H 0.2044 -0.1999 0.2060 0.074 Uiso 1 1 calc R U . . .
H36B H 0.2709 -0.2805 0.2613 0.074 Uiso 1 1 calc R U . . .
C37 C 0.4252(10) -0.2742(5) 0.1776(4) 0.086(3) Uani 1 1 d . U . . .
H37A H 0.4652 -0.2174 0.1545 0.103 Uiso 1 1 calc R U . A 1
H37B H 0.5071 -0.3115 0.2035 0.103 Uiso 1 1 calc R U . A 1
C38A C 0.4148(19) -0.3409(12) 0.1246(9) 0.062(4) Uani 0.560(18) 1 d . U P B 1
H38A H 0.5103 -0.3513 0.0930 0.075 Uiso 0.560(18) 1 calc R U P B 1
H38B H 0.3284 -0.3101 0.0990 0.075 Uiso 0.560(18) 1 calc R U P B 1
C39A C 0.3908(18) -0.4396(11) 0.1547(10) 0.062(5) Uani 0.560(18) 1 d . U P B 1
H39A H 0.2994 -0.4269 0.1886 0.074 Uiso 0.560(18) 1 calc R U P B 1
H39B H 0.4800 -0.4699 0.1787 0.074 Uiso 0.560(18) 1 calc R U P B 1
C40A C 0.370(5) -0.516(2) 0.1060(12) 0.083(7) Uani 0.560(18) 1 d . U P B 1
H40A H 0.2980 -0.4829 0.0746 0.124 Uiso 0.560(18) 1 calc R U P B 1
H40B H 0.3283 -0.5699 0.1311 0.124 Uiso 0.560(18) 1 calc R U P B 1
H40C H 0.4685 -0.5447 0.0807 0.124 Uiso 0.560(18) 1 calc R U P B 1
C38B C 0.343(3) -0.3663(15) 0.1523(12) 0.065(5) Uani 0.440(18) 1 d . U P B 2
H38C H 0.3150 -0.4088 0.1914 0.078 Uiso 0.440(18) 1 calc R U P B 2
H38D H 0.2493 -0.3360 0.1315 0.078 Uiso 0.440(18) 1 calc R U P B 2
C39B C 0.460(3) -0.4299(15) 0.1013(13) 0.082(6) Uani 0.440(18) 1 d . U P B 2
H39C H 0.4902 -0.3859 0.0634 0.098 Uiso 0.440(18) 1 calc R U P B 2
H39D H 0.5532 -0.4599 0.1229 0.098 Uiso 0.440(18) 1 calc R U P B 2
C40B C 0.400(7) -0.511(3) 0.0751(17) 0.103(12) Uani 0.440(18) 1 d . U P B 2
H40D H 0.3643 -0.5521 0.1126 0.154 Uiso 0.440(18) 1 calc R U P B 2
H40E H 0.4811 -0.5529 0.0455 0.154 Uiso 0.440(18) 1 calc R U P B 2
H40F H 0.3143 -0.4813 0.0496 0.154 Uiso 0.440(18) 1 calc R U P B 2
C41 C 0.8670(6) -0.3153(4) 0.3628(3) 0.0414(16) Uani 1 1 d . . . . .
H41A H 0.8672 -0.3261 0.4120 0.050 Uiso 1 1 calc R U . . .
H41B H 0.9396 -0.2715 0.3468 0.050 Uiso 1 1 calc R U . . .
C42 C 0.9133(7) -0.4145(4) 0.3279(3) 0.0452(16) Uani 1 1 d . . . . .
H42A H 0.8334 -0.4542 0.3404 0.054 Uiso 1 1 calc R U . . .
H42B H 1.0099 -0.4528 0.3433 0.054 Uiso 1 1 calc R U . . .
C43 C 0.9356(8) -0.4009(5) 0.2522(3) 0.064(2) Uani 1 1 d . . . . .
H43A H 1.0238 -0.3682 0.2399 0.077 Uiso 1 1 calc R U . . .
H43B H 0.8436 -0.3546 0.2380 0.077 Uiso 1 1 calc R U . . .
C44 C 0.9632(8) -0.4967(5) 0.2130(4) 0.071(2) Uani 1 1 d . . . . .
H44A H 1.0060 -0.4829 0.1664 0.085 Uiso 1 1 calc R U . . .
H44B H 1.0418 -0.5478 0.2333 0.085 Uiso 1 1 calc R U . . .
C45 C 0.8315(10) -0.5389(6) 0.2102(4) 0.093(3) Uani 1 1 d . . . . .
H45A H 0.7516 -0.4864 0.1920 0.112 Uiso 1 1 calc R U . . .
H45B H 0.7916 -0.5549 0.2569 0.112 Uiso 1 1 calc R U . . .
C46 C 0.8519(10) -0.6308(6) 0.1699(4) 0.100(3) Uani 1 1 d . . . . .
H46A H 0.8768 -0.6142 0.1223 0.151 Uiso 1 1 calc R U . . .
H46B H 0.7569 -0.6561 0.1760 0.151 Uiso 1 1 calc R U . . .
H46C H 0.9355 -0.6825 0.1850 0.151 Uiso 1 1 calc R U . . .
C47 C 0.0031(10) 0.2720(6) 0.3743(4) 0.105(3) Uani 1 1 d . . . . .
H47A H 0.1140 0.2653 0.3730 0.158 Uiso 1 1 calc R U . . .
H47B H -0.0479 0.3003 0.4173 0.158 Uiso 1 1 calc R U . . .
H47C H -0.0339 0.3168 0.3373 0.158 Uiso 1 1 calc R U . . .
C48 C 0.0615(8) 0.0916(6) 0.4327(4) 0.102(3) Uani 1 1 d . . . . .
H48A H 0.0611 0.0197 0.4328 0.152 Uiso 1 1 calc R U . . .
H48B H 0.0105 0.1199 0.4757 0.152 Uiso 1 1 calc R U . . .
H48C H 0.1674 0.1009 0.4263 0.152 Uiso 1 1 calc R U . . .
N1 N 0.6827(5) 0.4596(3) 0.6502(2) 0.0396(13) Uani 1 1 d . . . . .
N2 N 0.6732(5) 0.6007(3) 0.7106(2) 0.0420(13) Uani 1 1 d . . . . .
N3 N 0.3765(5) 0.6830(3) 0.6721(2) 0.0348(12) Uani 1 1 d . . . . .
N4 N 0.3966(5) 0.5460(3) 0.6072(2) 0.0368(12) Uani 1 1 d . . . . .
N5 N 0.4304(5) 0.2612(3) 0.4713(2) 0.0379(12) Uani 1 1 d . . . . .
N6 N 0.4407(5) 0.1210(3) 0.4103(2) 0.0366(12) Uani 1 1 d . . . . .
N7 N 0.7169(5) 0.0271(3) 0.4624(2) 0.0380(12) Uani 1 1 d . . . . .
N8 N 0.7071(5) 0.1691(3) 0.5210(2) 0.0370(12) Uani 1 1 d . . . . .
O1 O 0.8293(5) 0.2751(3) 0.6019(2) 0.0637(14) Uani 1 1 d . . . . .
O2 O 0.2907(5) 0.4504(3) 0.51398(19) 0.0495(12) Uani 1 1 d . . . . .
O3 O 0.6371(4) 0.9058(3) 0.82487(19) 0.0411(11) Uani 1 1 d . . . . .
O4 O 0.3690(4) 0.9726(3) 0.79792(18) 0.0395(10) Uani 1 1 d . . . . .
O5 O 0.4646(4) -0.1878(3) 0.30175(19) 0.0430(11) Uani 1 1 d . . . . .
O6 O 0.7121(4) -0.2684(3) 0.34673(19) 0.0398(10) Uani 1 1 d . . . . .
O7 O 0.0539(8) 0.1098(5) 0.3013(3) 0.129(3) Uani 1 1 d . . . . .
S1 S -0.0379(3) 0.15414(19) 0.36593(12) 0.0942(9) Uani 1 1 d . . . . .

loop_
_atom_site_aniso_label
_atom_site_aniso_U_11
_atom_site_aniso_U_22
_atom_site_aniso_U_33
_atom_site_aniso_U_23
_atom_site_aniso_U_13
_atom_site_aniso_U_12
C1 0.032(4) 0.044(4) 0.053(4) -0.005(3) -0.023(3) 0.000(3)
C2 0.031(4) 0.033(3) 0.050(4) -0.003(3) -0.018(3) -0.004(3)
C3 0.033(3) 0.034(3) 0.034(3) 0.000(3) -0.013(3) -0.004(3)
C4 0.028(3) 0.042(4) 0.054(4) -0.001(3) -0.016(3) -0.005(3)
C5 0.027(3) 0.036(3) 0.043(4) 0.002(3) -0.018(3) -0.002(3)
C6 0.024(3) 0.034(3) 0.042(4) -0.004(3) -0.012(3) -0.006(3)
C7 0.023(3) 0.041(4) 0.034(4) 0.004(3) -0.014(3) -0.006(3)
C8 0.037(4) 0.031(3) 0.045(4) 0.005(3) -0.021(3) -0.013(3)
C9 0.029(3) 0.035(3) 0.035(4) 0.003(3) -0.014(3) -0.006(3)
C10 0.028(3) 0.037(3) 0.037(4) 0.001(3) -0.014(3) -0.013(3)
C11 0.027(3) 0.046(4) 0.028(3) 0.005(3) -0.013(3) -0.011(3)
C12 0.028(3) 0.046(4) 0.043(4) -0.002(3) -0.019(3) -0.007(3)
C13 0.026(3) 0.043(4) 0.038(4) -0.006(3) -0.013(3) -0.010(3)
C14 0.034(4) 0.038(3) 0.036(4) -0.004(3) -0.015(3) -0.008(3)
C15 0.029(3) 0.038(3) 0.055(4) -0.005(3) -0.020(3) -0.007(3)
C16 0.032(3) 0.040(3) 0.035(3) 0.001(3) -0.018(3) -0.013(3)
C17 0.032(4) 0.043(4) 0.032(4) -0.001(3) -0.011(3) -0.009(3)
C18 0.034(4) 0.037(3) 0.033(4) -0.002(3) -0.020(3) -0.008(3)
C19 0.041(4) 0.035(4) 0.055(4) -0.003(3) -0.023(3) -0.010(3)
C20 0.027(3) 0.034(3) 0.047(4) 0.003(3) -0.012(3) -0.010(3)
C21 0.035(4) 0.037(4) 0.047(4) -0.003(3) -0.020(3) -0.007(3)
C22 0.036(4) 0.039(4) 0.044(4) -0.001(3) -0.021(3) -0.001(3)
C23 0.029(3) 0.045(3) 0.052(4) -0.002(3) -0.028(3) 0.005(3)
C24 0.031(3) 0.046(4) 0.061(4) -0.003(3) -0.025(3) -0.009(3)
C25 0.036(4) 0.046(4) 0.050(4) -0.007(3) -0.013(3) -0.011(3)
C26 0.040(4) 0.045(4) 0.064(5) -0.002(3) -0.024(4) -0.008(3)
C27 0.047(4) 0.055(4) 0.066(5) -0.018(4) -0.015(4) -0.007(4)
C28 0.073(5) 0.064(5) 0.075(5) -0.024(4) -0.021(4) -0.014(4)
C29 0.035(4) 0.048(4) 0.051(4) 0.001(3) -0.023(3) -0.004(3)
C30 0.044(4) 0.041(4) 0.059(5) -0.006(3) -0.021(3) -0.001(3)
C31 0.055(5) 0.049(4) 0.066(5) -0.014(4) -0.020(4) 0.007(4)
C32 0.068(5) 0.069(5) 0.057(5) -0.018(4) -0.018(4) 0.017(4)
C33 0.087(6) 0.069(5) 0.094(7) -0.021(5) -0.034(5) 0.010(5)
C34 0.122(8) 0.063(5) 0.091(6) -0.030(4) -0.025(6) -0.007(5)
C35 0.037(4) 0.050(4) 0.074(5) -0.008(3) -0.037(4) 0.000(3)
C36 0.059(5) 0.049(4) 0.085(6) -0.009(4) -0.053(4) -0.003(4)
C37 0.093(6) 0.071(5) 0.103(7) -0.022(5) -0.061(6) -0.004(5)
C38A 0.051(9) 0.068(8) 0.076(10) -0.009(7) -0.022(8) -0.020(8)
C39A 0.049(9) 0.065(7) 0.076(12) -0.006(8) -0.022(8) -0.015(8)
C40A 0.102(17) 0.053(9) 0.093(19) -0.019(12) 0.000(17) -0.019(11)
C38B 0.064(13) 0.054(11) 0.078(12) -0.016(10) -0.027(10) -0.003(9)
C39B 0.069(12) 0.086(12) 0.091(14) -0.030(10) -0.032(11) 0.003(9)
C40B 0.13(3) 0.089(18) 0.09(3) -0.048(19) 0.00(2) -0.025(15)
C41 0.031(3) 0.042(4) 0.057(4) 0.004(3) -0.027(3) -0.009(3)
C42 0.032(4) 0.043(4) 0.065(5) 0.001(3) -0.024(3) -0.007(3)
C43 0.065(5) 0.053(4) 0.073(5) -0.009(4) -0.013(4) -0.006(4)
C44 0.063(5) 0.070(5) 0.081(6) -0.024(4) -0.021(5) -0.004(4)
C45 0.092(7) 0.078(6) 0.123(8) -0.015(5) -0.023(6) -0.037(5)
C46 0.113(8) 0.088(6) 0.116(7) -0.025(5) -0.027(6) -0.043(6)
C47 0.116(8) 0.110(7) 0.104(7) 0.032(5) -0.048(6) -0.041(6)
C48 0.036(4) 0.182(9) 0.082(6) 0.029(6) -0.038(4) -0.002(5)
N1 0.038(3) 0.038(3) 0.048(3) -0.005(2) -0.026(3) -0.008(3)
N2 0.039(3) 0.037(3) 0.053(3) -0.009(2) -0.025(3) -0.001(3)
N3 0.032(3) 0.039(3) 0.037(3) -0.002(2) -0.017(2) -0.009(2)
N4 0.034(3) 0.035(3) 0.046(3) -0.003(2) -0.019(3) -0.008(2)
N5 0.033(3) 0.043(3) 0.042(3) -0.001(2) -0.019(2) -0.009(3)
N6 0.036(3) 0.037(3) 0.043(3) -0.004(2) -0.017(3) -0.013(3)
N7 0.031(3) 0.044(3) 0.042(3) -0.004(2) -0.014(2) -0.006(3)
N8 0.035(3) 0.037(3) 0.044(3) -0.002(2) -0.023(3) -0.007(3)
O1 0.039(3) 0.057(3) 0.098(4) -0.024(2) -0.047(3) 0.010(2)
O2 0.045(3) 0.051(3) 0.056(3) -0.004(2) -0.037(2) 0.000(2)
O3 0.031(2) 0.040(2) 0.056(3) -0.012(2) -0.027(2) 0.001(2)
O4 0.031(2) 0.040(2) 0.048(3) -0.007(2) -0.018(2) -0.001(2)
O5 0.036(2) 0.040(2) 0.059(3) -0.007(2) -0.037(2) -0.003(2)
O6 0.027(2) 0.042(2) 0.056(3) -0.006(2) -0.026(2) -0.006(2)
O7 0.161(6) 0.212(7) 0.038(3) 0.010(4) -0.010(4) -0.092(6)
S1 0.0739(16) 0.141(2) 0.0846(18) 0.0479(15) -0.0542(14) -0.0472(15)

loop_
_atom_type_symbol
_atom_type_description
_atom_type_scat_dispersion_real
_atom_type_scat_dispersion_imag
_atom_type_scat_source
C C 0.0033 0.0016 'International Tables Vol C Tables 4.2.6.8 and 6.1.1.4'
N N 0.0061 0.0033 'International Tables Vol C Tables 4.2.6.8 and 6.1.1.4'
S S 0.1246 0.1234 'International Tables Vol C Tables 4.2.6.8 and 6.1.1.4'
O O 0.0106 0.0060 'International Tables Vol C Tables 4.2.6.8 and 6.1.1.4'
H H 0.0000 0.0000 'International Tables Vol C Tables 4.2.6.8 and 6.1.1.4'

loop_
_geom_angle_atom_site_label_1
_geom_angle_atom_site_label_2
_geom_angle_atom_site_label_3
_geom_angle
C2 C1 C22 121.5(5)
C2 C1 H1 119.3
C22 C1 H1 119.3
C1 C2 O3 127.8(5)
C1 C2 C3 120.9(5)
O3 C2 C3 111.3(5)
O4 C3 C4 126.6(5)
O4 C3 C2 114.1(5)
C4 C3 C2 119.3(5)
C3 C4 C5 121.5(5)
C3 C4 H4 119.2
C5 C4 H4 119.2
N3 C5 C4 120.2(5)
N3 C5 C22 120.7(5)
C4 C5 C22 119.0(5)
N3 C6 N4 116.4(5)
N3 C6 C21 123.1(5)
N4 C6 C21 120.5(5)
N4 C7 C20 122.3(5)
N4 C7 C8 116.8(5)
C20 C7 C8 120.9(5)
O2 C8 C9 121.3(5)
O2 C8 C7 120.0(5)
C9 C8 C7 118.7(5)
N5 C9 C18 121.1(5)
N5 C9 C8 118.5(5)
C18 C9 C8 120.4(5)
N5 C10 N6 117.8(5)
N5 C10 C17 121.2(5)
N6 C10 C17 121.1(5)
N6 C11 C12 120.8(5)
N6 C11 C16 121.7(5)
C12 C11 C16 117.6(5)
C13 C12 C11 120.9(5)
C13 C12 H12 119.6
C11 C12 H12 119.6
C12 C13 O5 126.6(5)
C12 C13 C14 121.2(5)
O5 C13 C14 112.1(5)
O6 C14 C15 126.1(5)
O6 C14 C13 114.1(4)
C15 C14 C13 119.8(5)
C14 C15 C16 120.2(5)
C14 C15 H15 119.9
C16 C15 H15 119.9
N7 C16 C15 118.5(5)
N7 C16 C11 121.2(5)
C15 C16 C11 120.3(5)
N7 C17 N8 116.4(5)
N7 C17 C10 122.6(5)
N8 C17 C10 121.1(5)
N8 C18 C9 122.4(5)
N8 C18 C19 116.6(5)
C9 C18 C19 121.0(5)
O1 C19 C20 121.3(5)
O1 C19 C18 120.4(5)
C20 C19 C18 118.3(5)
N1 C20 C7 121.4(5)
N1 C20 C19 118.1(5)
C7 C20 C19 120.4(5)
N1 C21 N2 117.7(5)
N1 C21 C6 121.2(5)
N2 C21 C6 121.1(5)
N2 C22 C1 120.3(5)
N2 C22 C5 122.0(5)
C1 C22 C5 117.7(5)
O3 C23 C24 106.3(4)
O3 C23 H23A 110.5
C24 C23 H23A 110.5
O3 C23 H23B 110.5
C24 C23 H23B 110.5
H23A C23 H23B 108.7
C23 C24 C25 115.6(5)
C23 C24 H24A 108.4
C25 C24 H24A 108.4
C23 C24 H24B 108.4
C25 C24 H24B 108.4
H24A C24 H24B 107.4
C26 C25 C24 113.1(5)
C26 C25 H25A 109.0
C24 C25 H25A 109.0
C26 C25 H25B 109.0
C24 C25 H25B 109.0
H25A C25 H25B 107.8
C25 C26 C27 113.8(5)
C25 C26 H26A 108.8
C27 C26 H26A 108.8
C25 C26 H26B 108.8
C27 C26 H26B 108.8
H26A C26 H26B 107.7
C28 C27 C26 113.1(5)
C28 C27 H27A 109.0
C26 C27 H27A 109.0
C28 C27 H27B 109.0
C26 C27 H27B 109.0
H27A C27 H27B 107.8
C27 C28 H28A 109.5
C27 C28 H28B 109.5
H28A C28 H28B 109.5
C27 C28 H28C 109.5
H28A C28 H28C 109.5
H28B C28 H28C 109.5
O4 C29 C30 107.2(4)
O4 C29 H29A 110.3
C30 C29 H29A 110.3
O4 C29 H29B 110.3
C30 C29 H29B 110.3
H29A C29 H29B 108.5
C29 C30 C31 115.2(5)
C29 C30 H30A 108.5
C31 C30 H30A 108.5
C29 C30 H30B 108.5
C31 C30 H30B 108.5
H30A C30 H30B 107.5
C30 C31 C32 112.1(5)
C30 C31 H31A 109.2
C32 C31 H31A 109.2
C30 C31 H31B 109.2
C32 C31 H31B 109.2
H31A C31 H31B 107.9
C33 C32 C31 117.0(6)
C33 C32 H32A 108.1
C31 C32 H32A 108.1
C33 C32 H32B 108.1
C31 C32 H32B 108.1
H32A C32 H32B 107.3
C32 C33 C34 115.0(6)
C32 C33 H33A 108.5
C34 C33 H33A 108.5
C32 C33 H33B 108.5
C34 C33 H33B 108.5
H33A C33 H33B 107.5
C33 C34 H34A 109.5
C33 C34 H34B 109.5
H34A C34 H34B 109.5
C33 C34 H34C 109.5
H34A C34 H34C 109.5
H34B C34 H34C 109.5
O5 C35 C36 107.2(5)
O5 C35 H35A 110.3
C36 C35 H35A 110.3
O5 C35 H35B 110.3
C36 C35 H35B 110.3
H35A C35 H35B 108.5
C35 C36 C37 114.2(6)
C35 C36 H36A 108.7
C37 C36 H36A 108.7
C35 C36 H36B 108.7
C37 C36 H36B 108.7
H36A C36 H36B 107.6
C38A C37 C36 126.1(9)
C36 C37 C38B 98.0(10)
C38A C37 H37A 105.8
C36 C37 H37A 105.8
C38A C37 H37B 105.8
C36 C37 H37B 105.8
H37A C37 H37B 106.2
C37 C38A C39A 109.7(15)
C37 C38A H38A 109.7
C39A C38A H38A 109.7
C37 C38A H38B 109.7
C39A C38A H38B 109.7
H38A C38A H38B 108.2
C38A C39A C40A 116.2(17)
C38A C39A H39A 108.2
C40A C39A H39A 108.2
C38A C39A H39B 108.2
C40A C39A H39B 108.2
H39A C39A H39B 107.4
C39A C40A H40A 109.5
C39A C40A H40B 109.5
H40A C40A H40B 109.5
C39A C40A H40C 109.5
H40A C40A H40C 109.5
H40B C40A H40C 109.5
C39B C38B C37 108(2)
C39B C38B H38C 110.2
C37 C38B H38C 110.2
C39B C38B H38D 110.2
C37 C38B H38D 110.2
H38C C38B H38D 108.5
C40B C39B C38B 112(3)
C40B C39B H39C 109.2
C38B C39B H39C 109.2
C40B C39B H39D 109.2
C38B C39B H39D 109.2
H39C C39B H39D 107.9
C39B C40B H40D 109.5
C39B C40B H40E 109.5
H40D C40B H40E 109.5
C39B C40B H40F 109.5
H40D C40B H40F 109.5
H40E C40B H40F 109.5
O6 C41 C42 107.2(4)
O6 C41 H41A 110.3
C42 C41 H41A 110.3
O6 C41 H41B 110.3
C42 C41 H41B 110.3
H41A C41 H41B 108.5
C41 C42 C43 112.1(5)
C41 C42 H42A 109.2
C43 C42 H42A 109.2
C41 C42 H42B 109.2
C43 C42 H42B 109.2
H42A C42 H42B 107.9
C42 C43 C44 115.3(6)
C42 C43 H43A 108.4
C44 C43 H43A 108.4
C42 C43 H43B 108.4
C44 C43 H43B 108.4
H43A C43 H43B 107.5
C45 C44 C43 115.6(6)
C45 C44 H44A 108.4
C43 C44 H44A 108.4
C45 C44 H44B 108.4
C43 C44 H44B 108.4
H44A C44 H44B 107.4
C44 C45 C46 117.5(7)
C44 C45 H45A 107.9
C46 C45 H45A 107.9
C44 C45 H45B 107.9
C46 C45 H45B 107.9
H45A C45 H45B 107.2
C45 C46 H46A 109.5
C45 C46 H46B 109.5
H46A C46 H46B 109.5
C45 C46 H46C 109.5
H46A C46 H46C 109.5
H46B C46 H46C 109.5
S1 C47 H47A 109.5
S1 C47 H47B 109.5
H47A C47 H47B 109.5
S1 C47 H47C 109.5
H47A C47 H47C 109.5
H47B C47 H47C 109.5
S1 C48 H48A 109.5
S1 C48 H48B 109.5
H48A C48 H48B 109.5
S1 C48 H48C 109.5
H48A C48 H48C 109.5
H48B C48 H48C 109.5
C20 N1 C21 117.5(5)
C22 N2 C21 116.8(5)
C5 N3 C6 116.2(5)
C7 N4 C6 116.9(5)
C9 N5 C10 117.6(5)
C11 N6 C10 117.1(5)
C16 N7 C17 116.3(5)
C18 N8 C17 116.6(5)
C2 O3 C23 115.6(4)
C3 O4 C29 117.1(4)
C13 O5 C35 116.6(4)
C14 O6 C41 116.4(4)
O7 S1 C47 107.5(4)
O7 S1 C48 105.8(4)
C47 S1 C48 97.3(4)

loop_
_geom_bond_atom_site_label_1
_geom_bond_atom_site_label_2
_geom_bond_distance
C1 C2 1.335(7)
C1 C22 1.420(7)
C1 H1 0.9500
C2 O3 1.342(6)
C2 C3 1.470(7)
C3 O4 1.335(6)
C3 C4 1.346(7)
C4 C5 1.410(7)
C4 H4 0.9500
C5 N3 1.332(6)
C5 C22 1.470(7)
C6 N3 1.339(6)
C6 N4 1.357(6)
C6 C21 1.424(7)
C7 N4 1.311(6)
C7 C20 1.427(7)
C7 C8 1.496(7)
C8 O2 1.230(6)
C8 C9 1.474(7)
C9 N5 1.310(6)
C9 C18 1.435(7)
C10 N5 1.341(6)
C10 N6 1.342(6)
C10 C17 1.421(7)
C11 N6 1.320(6)
C11 C12 1.424(7)
C11 C16 1.456(7)
C12 C13 1.343(7)
C12 H12 0.9500
C13 O5 1.344(6)
C13 C14 1.463(7)
C14 O6 1.337(6)
C14 C15 1.351(7)
C15 C16 1.419(7)
C15 H15 0.9500
C16 N7 1.326(6)
C17 N7 1.344(6)
C17 N8 1.353(6)
C18 N8 1.311(6)
C18 C19 1.493(7)
C19 O1 1.211(6)
C19 C20 1.489(7)
C20 N1 1.310(6)
C21 N1 1.343(6)
C21 N2 1.346(6)
C22 N2 1.317(6)
C23 O3 1.458(6)
C23 C24 1.516(7)
C23 H23A 0.9900
C23 H23B 0.9900
C24 C25 1.518(7)
C24 H24A 0.9900
C24 H24B 0.9900
C25 C26 1.515(7)
C25 H25A 0.9900
C25 H25B 0.9900
C26 C27 1.523(8)
C26 H26A 0.9900
C26 H26B 0.9900
C27 C28 1.511(7)
C27 H27A 0.9900
C27 H27B 0.9900
C28 H28A 0.9800
C28 H28B 0.9800
C28 H28C 0.9800
C29 O4 1.451(6)
C29 C30 1.487(7)
C29 H29A 0.9900
C29 H29B 0.9900
C30 C31 1.507(8)
C30 H30A 0.9900
C30 H30B 0.9900
C31 C32 1.529(8)
C31 H31A 0.9900
C31 H31B 0.9900
C32 C33 1.432(8)
C32 H32A 0.9900
C32 H32B 0.9900
C33 C34 1.514(8)
C33 H33A 0.9900
C33 H33B 0.9900
C34 H34A 0.9800
C34 H34B 0.9800
C34 H34C 0.9800
C35 O5 1.459(6)
C35 C36 1.502(7)
C35 H35A 0.9900
C35 H35B 0.9900
C36 C37 1.508(9)
C36 H36A 0.9900
C36 H36B 0.9900
C37 C38A 1.457(14)
C37 C38B 1.71(2)
C37 H37A 0.9900
C37 H37B 0.9900
C38A C39A 1.49(3)
C38A H38A 0.9900
C38A H38B 0.9900
C39A C40A 1.52(3)
C39A H39A 0.9900
C39A H39B 0.9900
C40A H40A 0.9800
C40A H40B 0.9800
C40A H40C 0.9800
C38B C39B 1.53(4)
C38B H38C 0.9900
C38B H38D 0.9900
C39B C40B 1.47(4)
C39B H39C 0.9900
C39B H39D 0.9900
C40B H40D 0.9800
C40B H40E 0.9800
C40B H40F 0.9800
C41 O6 1.471(6)
C41 C42 1.505(7)
C41 H41A 0.9900
C41 H41B 0.9900
C42 C43 1.513(8)
C42 H42A 0.9900
C42 H42B 0.9900
C43 C44 1.515(8)
C43 H43A 0.9900
C43 H43B 0.9900
C44 C45 1.431(9)
C44 H44A 0.9900
C44 H44B 0.9900
C45 C46 1.489(9)
C45 H45A 0.9900
C45 H45B 0.9900
C46 H46A 0.9800
C46 H46B 0.9800
C46 H46C 0.9800
C47 S1 1.742(7)
C47 H47A 0.9800
C47 H47B 0.9800
C47 H47C 0.9800
C48 S1 1.780(7)
C48 H48A 0.9800
C48 H48B 0.9800
C48 H48C 0.9800
O7 S1 1.525(6)

loop_
_geom_torsion_atom_site_label_1
_geom_torsion_atom_site_label_2
_geom_torsion_atom_site_label_3
_geom_torsion_atom_site_label_4
_geom_torsion
C22 C1 C2 O3 -177.6(5)
C22 C1 C2 C3 2.6(9)
C1 C2 C3 O4 178.7(5)
O3 C2 C3 O4 -1.1(7)
C1 C2 C3 C4 -1.8(9)
O3 C2 C3 C4 178.4(5)
O4 C3 C4 C5 178.0(5)
C2 C3 C4 C5 -1.4(9)
C3 C4 C5 N3 -175.2(5)
C3 C4 C5 C22 3.6(9)
N4 C7 C8 O2 2.4(8)
C20 C7 C8 O2 -174.3(5)
N4 C7 C8 C9 -177.8(5)
C20 C7 C8 C9 5.4(8)
O2 C8 C9 N5 -2.8(8)
C7 C8 C9 N5 177.5(5)
O2 C8 C9 C18 176.6(5)
C7 C8 C9 C18 -3.2(8)
N6 C11 C12 C13 -176.5(5)
C16 C11 C12 C13 3.5(8)
C11 C12 C13 O5 177.5(5)
C11 C12 C13 C14 -4.6(9)
C12 C13 C14 O6 -178.6(5)
O5 C13 C14 O6 -0.4(7)
C12 C13 C14 C15 2.8(9)
O5 C13 C14 C15 -179.0(5)
O6 C14 C15 C16 -178.3(5)
C13 C14 C15 C16 0.0(9)
C14 C15 C16 N7 177.4(5)
C14 C15 C16 C11 -1.0(8)
N6 C11 C16 N7 0.9(8)
C12 C11 C16 N7 -179.1(5)
N6 C11 C16 C15 179.3(5)
C12 C11 C16 C15 -0.7(8)
N5 C10 C17 N7 178.3(5)
N6 C10 C17 N7 -2.5(9)
N5 C10 C17 N8 0.1(8)
N6 C10 C17 N8 179.3(5)
N5 C9 C18 N8 -3.4(9)
C8 C9 C18 N8 177.3(5)
N5 C9 C18 C19 178.5(5)
C8 C9 C18 C19 -0.8(8)
N8 C18 C19 O1 5.4(9)
C9 C18 C19 O1 -176.4(6)
N8 C18 C19 C20 -175.5(5)
C9 C18 C19 C20 2.7(8)
N4 C7 C20 N1 -0.8(9)
C8 C7 C20 N1 175.8(5)
N4 C7 C20 C19 179.9(5)
C8 C7 C20 C19 -3.5(8)
O1 C19 C20 N1 -0.7(9)
C18 C19 C20 N1 -179.9(5)
O1 C19 C20 C7 178.6(6)
C18 C19 C20 C7 -0.5(8)
N3 C6 C21 N1 177.1(5)
N4 C6 C21 N1 -6.0(9)
N3 C6 C21 N2 -0.6(9)
N4 C6 C21 N2 176.3(5)
C2 C1 C22 N2 179.2(5)
C2 C1 C22 C5 -0.4(9)
N3 C5 C22 N2 -3.5(9)
C4 C5 C22 N2 177.7(5)
N3 C5 C22 C1 176.2(5)
C4 C5 C22 C1 -2.6(8)
O3 C23 C24 C25 54.0(7)
C23 C24 C25 C26 173.6(5)
C24 C25 C26 C27 175.9(5)
C25 C26 C27 C28 178.7(5)
O4 C29 C30 C31 -61.3(7)
C29 C30 C31 C32 -177.7(5)
C30 C31 C32 C33 -173.3(7)
C31 C32 C33 C34 178.6(7)
O5 C35 C36 C37 -59.3(7)
C35 C36 C37 C38A -167.2(10)
C35 C36 C37 C38B 175.7(9)
C36 C37 C38A C39A -69.3(15)
C38B C37 C38A C39A -36.1(18)
C37 C38A C39A C40A 177(2)
C38A C37 C38B C39B 29.8(19)
C36 C37 C38B C39B -176.7(16)
C37 C38B C39B C40B -179(2)
O6 C41 C42 C43 67.7(6)
C41 C42 C43 C44 -172.8(5)
C42 C43 C44 C45 74.7(9)
C43 C44 C45 C46 177.6(7)
C7 C20 N1 C21 -1.2(8)
C19 C20 N1 C21 178.1(5)
N2 C21 N1 C20 -177.8(5)
C6 C21 N1 C20 4.5(8)
C1 C22 N2 C21 -176.3(5)
C5 C22 N2 C21 3.3(8)
N1 C21 N2 C22 -179.2(5)
C6 C21 N2 C22 -1.4(8)
C4 C5 N3 C6 -179.9(5)
C22 C5 N3 C6 1.3(8)
N4 C6 N3 C5 -176.5(5)
C21 C6 N3 C5 0.6(8)
C20 C7 N4 C6 -0.6(8)
C8 C7 N4 C6 -177.3(5)
N3 C6 N4 C7 -179.1(5)
C21 C6 N4 C7 3.8(8)
C18 C9 N5 C10 2.9(8)
C8 C9 N5 C10 -177.7(5)
N6 C10 N5 C9 179.4(5)
C17 C10 N5 C9 -1.4(8)
C12 C11 N6 C10 177.4(5)
C16 C11 N6 C10 -2.6(8)
N5 C10 N6 C11 -177.4(5)
C17 C10 N6 C11 3.4(8)
C15 C16 N7 C17 -178.3(5)
C11 C16 N7 C17 0.1(8)
N8 C17 N7 C16 179.0(5)
C10 C17 N7 C16 0.6(8)
C9 C18 N8 C17 1.9(8)
C19 C18 N8 C17 -179.9(5)
N7 C17 N8 C18 -178.7(5)
C10 C17 N8 C18 -0.4(8)
C1 C2 O3 C23 -3.8(9)
C3 C2 O3 C23 176.0(5)
C24 C23 O3 C2 175.0(5)
C4 C3 O4 C29 -0.6(8)
C2 C3 O4 C29 178.9(5)
C30 C29 O4 C3 -173.3(5)
C12 C13 O5 C35 4.7(8)
C14 C13 O5 C35 -173.4(5)
C36 C35 O5 C13 179.9(5)
C15 C14 O6 C41 -10.0(8)
C13 C14 O6 C41 171.5(5)
C42 C41 O6 C14 -170.5(5)
